data_4128439
loop_
_publ_author_name
'Siu, Juno C.'
'Parry, Joseph B.'
'Lin, Song'

_publ_section_title
;
 Aminoxyl-Catalyzed Electrochemical Diazidation of Alkenes Mediated by a
 Metastable Charge-Transfer Complex.
;
_journal_issue 7
_journal_name_full 'Journal of the American Chemical Society'
_journal_page_first 2825
_journal_page_last 2831
_journal_paper_doi 10.1021/jacs.8b13192
_journal_volume 141
_journal_year 2019
_chemical_formula_moiety 'C17 H29 N2 O2, H2 O'
_chemical_formula_sum 'C17 H31 N2 O3'
_chemical_formula_weight 311.44
_space_group_crystal_system monoclinic
_space_group_IT_number 14
_space_group_name_Hall '-P 2ybc'
_space_group_name_H-M_alt 'P 1 21/c 1'
_atom_sites_solution_hydrogens mixed
_atom_sites_solution_primary dual
_audit_creation_date 2018-09-02
_audit_creation_method
;
Olex2 1.2-ac3
(compiled 2016.08.26 svn.r3337 for Rigaku Oxford Diffraction, GUI svn.r5221)
;
_cell_angle_alpha 90
_cell_angle_beta 97.4620(10)
_cell_angle_gamma 90
_cell_formula_units_Z 4
_cell_length_a 13.98340(10)
_cell_length_b 10.83800(10)
_cell_length_c 11.62230(10)
_cell_measurement_reflns_used 12525
_cell_measurement_temperature 100.00(10)
_cell_measurement_theta_max 77.7850
_cell_measurement_theta_min 3.1720
_cell_volume 1746.47(3)
_computing_cell_refinement 'CrysAlisPro 1.171.39.46 (Rigaku OD, 2018)'
_computing_data_collection 'CrysAlisPro 1.171.39.46 (Rigaku OD, 2018)'
_computing_data_reduction 'CrysAlisPro 1.171.39.46 (Rigaku OD, 2018)'
_computing_molecular_graphics 'Olex2 (Dolomanov et al., 2009)'
_computing_publication_material 'Olex2 (Dolomanov et al., 2009)'
_computing_structure_refinement 'ShelXL (Sheldrick, 2015)'
_computing_structure_solution 'ShelXT (Sheldrick, 2015)'
_diffrn_ambient_environment N~2~
_diffrn_ambient_temperature 100.00(10)
_diffrn_detector 'CCD plate'
_diffrn_detector_type HyPix
_diffrn_measured_fraction_theta_full 1.000
_diffrn_measured_fraction_theta_max 0.998
_diffrn_measurement_details
;
List of Runs (angles in degrees, time in seconds):

  # Type    Start    End  Width  t~exp~   \w     \q     \k     \f   Frames
--------------------------------------------------------------------------
  1  \w      1.00  53.00   0.50    0.46    --   48.42 -72.00  33.00  104
  2  \w     82.00 113.00   0.50    1.82    --  107.75 -72.00  33.00   62
  3  \w     94.00 123.00   0.50    1.82    --  107.75 -61.00 120.00   58
  4  \w    126.00 166.00   0.50    1.82    --  107.75   0.00  60.00   80
  5  \w    133.00 175.00   0.50    1.82    --  107.75  30.00  90.00   84
  6  \w    143.00 169.00   0.50    1.82    --  107.75  77.00  90.00   52
  7  \w    143.00 169.00   0.50    1.82    --  107.75 125.00  30.00   52
  8  \w    129.00 155.00   0.50    1.82    --  107.75  45.00 -30.00   52
  9  \w    121.00 172.00   0.50    1.82    --  107.75  30.00-120.00  102
 10  \w    151.00 177.00   0.50    1.82    --  107.75  77.00-150.00   52
 11  \w     76.00 102.00   0.50    1.82    --  107.75   0.00  60.00   52
 12  \w    129.00 155.00   0.50    1.82    --  107.75  15.00 120.00   52
 13  \w    113.00 171.00   0.50    1.82    --  107.75  72.00 163.00  116
 14  \w    122.00 178.00   0.50    1.82    --  107.75 125.00 150.00  112
 15  \w     98.00 177.00   0.50    1.82    --  107.75  45.00 150.00  158
 16  \w    105.00 131.00   0.50    1.82    --  107.75  30.00  90.00   52
 17  \w     92.00 117.00   0.50    1.82    --  107.75  77.00  90.00   50
 18  \w     50.00  75.00   0.50    0.46    --   48.42  72.00 163.00   50
 19  \w     40.00  70.00   0.50    1.82    --  107.75 -19.00 173.36   60
 20  \w     74.00 110.00   0.50    1.82    --  107.75 -19.00 173.36   72
 21  \w     61.00  88.00   0.50    1.82    --  107.75 -61.00 120.00   54
 22  \w     81.00 108.00   0.50    1.82    --  107.75 -79.00  82.59   54
 23  \w     53.00  79.00   0.50    1.82    --  107.75 -79.00  82.59   52
 24  \w     40.00  66.00   0.50    1.82    --  107.75 -72.00  33.00   52
 25  \w     37.00  69.00   0.50    1.82    --  107.75 -30.00  90.00   64
 26  \w     38.00  64.00   0.50    1.82    --  107.75   0.00  60.00   52
 27  \w     38.00  67.00   0.50    1.82    --  107.75 -30.00  60.00   58
 28  \w     35.00  68.00   0.50    1.82    --  107.75 -30.00   0.00   66
 29  \w     37.00  66.00   0.50    1.82    --  107.75 -45.00 -90.00   58
 30  \w     36.00  65.00   0.50    1.82    --  107.75 -30.00-150.00   58
 31  \w     36.00  76.00   0.50    1.82    --  107.75 -45.00-180.00   80
 32  \w     39.00  68.00   0.50    1.82    --  107.75 -94.00-180.00   58
 33  \w     83.00 116.00   0.50    1.82    --  107.75-125.00-120.00   66
 34  \w     42.00  67.00   0.50    1.82    --  107.75-125.00   0.00   50
 35  \w     36.00  89.00   0.50    1.82    --  107.75 -94.00  90.00  106
 36  \w     46.00  72.00   0.50    1.82    --  107.75-125.00 150.00   52
 37  \w     39.00  96.00   0.50    1.82    --  107.75 -77.00  97.13  114
 38  \w    -68.00  12.00   0.50    0.46    --  -48.42  72.00 163.00  160
 39  \w    -84.00 -59.00   0.50    1.82    --  -86.25  72.00 163.00   50
 40  \w    -64.00 -38.00   0.50    1.82    --  -86.25  30.00  30.00   52
 41  \w   -118.00 -30.00   0.50    0.46    --  -48.42 -72.00  33.00  176
 42  \w   -118.00 -87.00   0.50    0.46    --  -48.42-125.00-150.00   62
 43  \w   -115.00 -70.00   0.50    0.46    --  -48.42-125.00-180.00   90
 44  \w   -136.00-111.00   0.50    1.82    --  -86.25 -72.00  33.00   50
;
_diffrn_measurement_device 'four-circle diffractometer'
_diffrn_measurement_device_type 'XtaLAB Synergy, Dualflex, HyPix'
_diffrn_measurement_method '\w scans'
_diffrn_orient_matrix_type 'CrysAlisPro convention (1999,Acta A55,543-557)'
_diffrn_orient_matrix_UB_11 0.0971577000
_diffrn_orient_matrix_UB_12 0.0165698000
_diffrn_orient_matrix_UB_13 -0.0472637000
_diffrn_orient_matrix_UB_21 -0.0224698000
_diffrn_orient_matrix_UB_22 -0.1129167000
_diffrn_orient_matrix_UB_23 -0.0794856000
_diffrn_orient_matrix_UB_31 -0.0490429000
_diffrn_orient_matrix_UB_32 0.0846935000
_diffrn_orient_matrix_UB_33 -0.0965422000
_diffrn_radiation_monochromator mirror
_diffrn_radiation_probe x-ray
_diffrn_radiation_type CuK\a
_diffrn_radiation_wavelength 1.54184
_diffrn_reflns_av_R_equivalents 0.0290
_diffrn_reflns_av_unetI/netI 0.0220
_diffrn_reflns_Laue_measured_fraction_full 1.000
_diffrn_reflns_Laue_measured_fraction_max 0.998
_diffrn_reflns_limit_h_max 17
_diffrn_reflns_limit_h_min -17
_diffrn_reflns_limit_k_max 13
_diffrn_reflns_limit_k_min -12
_diffrn_reflns_limit_l_max 14
_diffrn_reflns_limit_l_min -14
_diffrn_reflns_number 20024
_diffrn_reflns_point_group_measured_fraction_full 1.000
_diffrn_reflns_point_group_measured_fraction_max 0.998
_diffrn_reflns_theta_full 67.684
_diffrn_reflns_theta_max 77.810
_diffrn_reflns_theta_min 3.187
_diffrn_source 'micro-focus sealed X-ray tube'
_diffrn_source_type 'PhotonJet (Cu) X-ray Source'
_exptl_absorpt_coefficient_mu 0.643
_exptl_absorpt_correction_T_max 1.000
_exptl_absorpt_correction_T_min 0.629
_exptl_absorpt_correction_type gaussian
_exptl_absorpt_process_details
;
CrysAlisPro 1.171.39.46 (Rigaku Oxford Diffraction, 2018)
Numerical absorption correction based on gaussian integration over
			a multifaceted crystal model
Empirical absorption correction using spherical harmonics,
 implemented in SCALE3 ABSPACK scaling algorithm.
;
_exptl_crystal_colour 'clear orange'
_exptl_crystal_density_diffrn 1.184
_exptl_crystal_description block
_exptl_crystal_F_000 684
_exptl_crystal_size_max 0.225
_exptl_crystal_size_mid 0.137
_exptl_crystal_size_min 0.065
_refine_diff_density_max 0.242
_refine_diff_density_min -0.212
_refine_diff_density_rms 0.038
_refine_ls_extinction_method none
_refine_ls_goodness_of_fit_ref 1.032
_refine_ls_hydrogen_treatment mixed
_refine_ls_matrix_type full
_refine_ls_number_parameters 209
_refine_ls_number_reflns 3726
_refine_ls_number_restraints 3
_refine_ls_restrained_S_all 1.031
_refine_ls_R_factor_all 0.0371
_refine_ls_R_factor_gt 0.0346
_refine_ls_shift/su_max 0.001
_refine_ls_shift/su_mean 0.000
_refine_ls_structure_factor_coef Fsqd
_refine_ls_weighting_details 'w=1/[\s^2^(Fo^2^)+(0.0459P)^2^+0.6115P] where P=(Fo^2^+2Fc^2^)/3'
_refine_ls_weighting_scheme calc
_refine_ls_wR_factor_gt 0.0910
_refine_ls_wR_factor_ref 0.0929
_reflns_Friedel_coverage 0.000
_reflns_number_gt 3459
_reflns_number_total 3726
_reflns_threshold_expression 'I > 2\s(I)'
_cod_data_source_file ja8b13192_si_002.cif
_cod_data_source_block rjp1_abs
_cod_database_code 4128439
_shelx_shelxl_version_number 2016/6
_chemical_oxdiff_formula C17H31N2O2
_chemical_oxdiff_usercomment 'Crystallized from acetonitrile.'
_shelx_space_group_comment
;
The symmetry employed for this shelxl refinement is uniquely defined
by the following loop, which should always be used as a source of
symmetry information in preference to the above space-group names.
They are only intended as comments.
;
_reflns_odcompleteness_completeness 98.89
_reflns_odcompleteness_iscentric 1
_reflns_odcompleteness_theta 78.52
_olex2_refinement_description
;
1. Fixed Uiso
 At 1.2 times of:
  All C(H) groups, All C(H,H) groups, All N(H) groups, All O(H,H) groups
 At 1.5 times of:
  All C(H,H,H) groups
2. Restrained distances
 N2-H2
 0.91 with sigma of 0.02
 O3-H3A = O3-H3B
 0.84 with sigma of 0.02
3.a Ternary CH refined with riding coordinates:
 C3(H3)
3.b Secondary CH2 refined with riding coordinates:
 C2(H2A,H2B), C4(H4A,H4B), C6(H6A,H6B), C7(H7A,H7B), C8(H8A,H8B), C9(H9A,H9B),
 C10(H10A,H10B), C11(H11A,H11B), C12(H12A,H12B), C13(H13A,H13B), C14(H14A,H14B),
  C15(H15A,H15B)
3.c Idealised Me refined as rotating group:
 C17(H17A,H17B,H17C)
;
_olex2_submission_special_instructions 'No special instructions were received'
_oxdiff_exptl_absorpt_empirical_details
;
Empirical correction (ABSPACK) includes:
- Absorption correction using spherical harmonics
- Frame scaling
;
_oxdiff_exptl_absorpt_empirical_full_max 1.462
_oxdiff_exptl_absorpt_empirical_full_min 0.683

loop_
_space_group_symop_operation_xyz
'x, y, z'
'-x, y+1/2, -z+1/2'
'-x, -y, -z'
'x, -y-1/2, z-1/2'

loop_
_atom_site_label
_atom_site_type_symbol
_atom_site_fract_x
_atom_site_fract_y
_atom_site_fract_z
_atom_site_U_iso_or_equiv
_atom_site_adp_type
_atom_site_occupancy
_atom_site_site_symmetry_order
_atom_site_calc_flag
_atom_site_refinement_flags_posn
O1 O 0.70638(6) 0.84966(7) 0.74518(8) 0.02704(19) Uani 1 1 d .
O2 O 0.73766(6) 0.26099(7) 0.69620(6) 0.02181(17) Uani 1 1 d .
N1 N 0.71926(6) 0.74721(7) 0.69294(7) 0.01730(18) Uani 1 1 d .
N2 N 0.77162(6) 0.39393(7) 0.55771(7) 0.01677(18) Uani 1 1 d D
H2 H 0.7816(9) 0.4054(12) 0.4837(10) 0.020 Uiso 1 1 d DR
C1 C 0.64336(7) 0.65126(9) 0.70350(8) 0.0158(2) Uani 1 1 d .
C2 C 0.65768(7) 0.54265(9) 0.62351(8) 0.0172(2) Uani 1 1 d .
H2A H 0.618393 0.472083 0.644371 0.021 Uiso 1 1 calc R
H2B H 0.634035 0.566265 0.542514 0.021 Uiso 1 1 calc R
C3 C 0.76259(7) 0.50203(8) 0.63039(8) 0.01511(19) Uani 1 1 d .
H3 H 0.787519 0.481383 0.712698 0.018 Uiso 1 1 calc R
C4 C 0.82113(7) 0.60816(9) 0.59021(8) 0.01627(19) Uani 1 1 d .
H4A H 0.794864 0.630352 0.509643 0.020 Uiso 1 1 calc R
H4B H 0.888627 0.580765 0.589855 0.020 Uiso 1 1 calc R
C5 C 0.82019(7) 0.72289(8) 0.66743(8) 0.01478(19) Uani 1 1 d .
C6 C 0.85209(7) 0.83709(9) 0.60354(9) 0.0182(2) Uani 1 1 d .
H6A H 0.813576 0.842230 0.525955 0.022 Uiso 1 1 calc R
H6B H 0.838844 0.912149 0.647371 0.022 Uiso 1 1 calc R
C7 C 0.95932(8) 0.83364(9) 0.58925(9) 0.0210(2) Uani 1 1 d .
H7A H 0.972279 0.761756 0.541049 0.025 Uiso 1 1 calc R
H7B H 0.976654 0.909337 0.548999 0.025 Uiso 1 1 calc R
C8 C 1.02089(7) 0.82452(10) 0.70732(9) 0.0224(2) Uani 1 1 d .
H8A H 1.010818 0.898703 0.753968 0.027 Uiso 1 1 calc R
H8B H 1.089939 0.820816 0.696699 0.027 Uiso 1 1 calc R
C9 C 0.99371(7) 0.70932(10) 0.77117(9) 0.0204(2) Uani 1 1 d .
H9A H 1.031988 0.706497 0.849008 0.024 Uiso 1 1 calc R
H9B H 1.009742 0.635094 0.727858 0.024 Uiso 1 1 calc R
C10 C 0.88598(7) 0.70755(9) 0.78425(8) 0.0168(2) Uani 1 1 d .
H10A H 0.872220 0.774927 0.837228 0.020 Uiso 1 1 calc R
H10B H 0.870420 0.628459 0.820189 0.020 Uiso 1 1 calc R
C11 C 0.54480(7) 0.71275(10) 0.66709(9) 0.0211(2) Uani 1 1 d .
H11A H 0.541684 0.791052 0.710313 0.025 Uiso 1 1 calc R
H11B H 0.538406 0.732754 0.583326 0.025 Uiso 1 1 calc R
C12 C 0.46077(7) 0.62991(11) 0.69026(10) 0.0242(2) Uani 1 1 d .
H12A H 0.399125 0.673805 0.667512 0.029 Uiso 1 1 calc R
H12B H 0.460614 0.554276 0.642474 0.029 Uiso 1 1 calc R
C13 C 0.46882(7) 0.59450(11) 0.81810(10) 0.0249(2) Uani 1 1 d .
H13A H 0.415955 0.537024 0.829982 0.030 Uiso 1 1 calc R
H13B H 0.461863 0.669306 0.865180 0.030 Uiso 1 1 calc R
C14 C 0.56585(7) 0.53320(10) 0.85865(9) 0.0224(2) Uani 1 1 d .
H14A H 0.568683 0.452403 0.819499 0.027 Uiso 1 1 calc R
H14B H 0.571362 0.518096 0.943260 0.027 Uiso 1 1 calc R
C15 C 0.65064(7) 0.61290(9) 0.83236(8) 0.0176(2) Uani 1 1 d .
H15A H 0.711358 0.566533 0.853663 0.021 Uiso 1 1 calc R
H15B H 0.653483 0.688084 0.881060 0.021 Uiso 1 1 calc R
C16 C 0.75641(7) 0.28031(9) 0.59630(8) 0.0165(2) Uani 1 1 d .
C17 C 0.76360(8) 0.17595(9) 0.51188(9) 0.0214(2) Uani 1 1 d .
H17A H 0.819311 0.124151 0.539535 0.032 Uiso 1 1 calc GR
H17B H 0.771491 0.209800 0.435489 0.032 Uiso 1 1 calc GR
H17C H 0.704664 0.126146 0.505788 0.032 Uiso 1 1 calc GR
O3 O 0.80586(6) 0.43748(7) 0.32670(6) 0.02208(17) Uani 1 1 d D
H3A H 0.7760(10) 0.5033(12) 0.3003(12) 0.027 Uiso 1 1 d DR
H3B H 0.7827(10) 0.3798(13) 0.2818(12) 0.027 Uiso 1 1 d DR

loop_
_atom_site_aniso_label
_atom_site_aniso_U_11
_atom_site_aniso_U_22
_atom_site_aniso_U_33
_atom_site_aniso_U_23
_atom_site_aniso_U_13
_atom_site_aniso_U_12
O1 0.0248(4) 0.0132(3) 0.0447(5) -0.0093(3) 0.0106(3) -0.0007(3)
O2 0.0300(4) 0.0165(3) 0.0197(3) 0.0018(3) 0.0059(3) -0.0033(3)
N1 0.0175(4) 0.0106(4) 0.0240(4) -0.0020(3) 0.0032(3) 0.0001(3)
N2 0.0233(4) 0.0123(4) 0.0151(4) -0.0009(3) 0.0040(3) -0.0008(3)
C1 0.0141(4) 0.0131(4) 0.0199(5) 0.0001(3) 0.0016(3) -0.0009(3)
C2 0.0172(5) 0.0155(4) 0.0185(4) -0.0017(4) 0.0007(3) -0.0019(3)
C3 0.0183(4) 0.0119(4) 0.0152(4) -0.0012(3) 0.0023(3) -0.0009(3)
C4 0.0197(5) 0.0138(4) 0.0157(4) -0.0002(3) 0.0038(3) -0.0018(3)
C5 0.0159(4) 0.0122(4) 0.0164(4) 0.0001(3) 0.0027(3) -0.0007(3)
C6 0.0221(5) 0.0137(4) 0.0186(5) 0.0023(4) 0.0022(4) -0.0021(4)
C7 0.0250(5) 0.0182(5) 0.0206(5) 0.0015(4) 0.0066(4) -0.0055(4)
C8 0.0192(5) 0.0243(5) 0.0241(5) -0.0022(4) 0.0039(4) -0.0064(4)
C9 0.0168(5) 0.0249(5) 0.0190(5) 0.0002(4) 0.0010(4) -0.0010(4)
C10 0.0183(5) 0.0173(4) 0.0149(4) 0.0002(3) 0.0025(3) -0.0017(3)
C11 0.0168(5) 0.0202(5) 0.0256(5) 0.0034(4) 0.0004(4) 0.0034(4)
C12 0.0147(5) 0.0279(5) 0.0293(6) -0.0004(4) -0.0003(4) 0.0004(4)
C13 0.0165(5) 0.0287(5) 0.0300(6) -0.0002(4) 0.0050(4) -0.0016(4)
C14 0.0192(5) 0.0237(5) 0.0247(5) 0.0040(4) 0.0045(4) -0.0012(4)
C15 0.0160(4) 0.0180(5) 0.0185(5) -0.0007(4) 0.0014(3) 0.0004(3)
C16 0.0158(4) 0.0140(4) 0.0195(4) -0.0002(4) 0.0010(3) -0.0009(3)
C17 0.0273(5) 0.0139(5) 0.0227(5) -0.0023(4) 0.0023(4) -0.0012(4)
O3 0.0309(4) 0.0159(4) 0.0196(4) 0.0003(3) 0.0040(3) 0.0030(3)

loop_
_atom_type_symbol
_atom_type_description
_atom_type_scat_dispersion_real
_atom_type_scat_dispersion_imag
_atom_type_scat_source
C C 0.0181 0.0091 'International Tables Vol C Tables 4.2.6.8 and 6.1.1.4'
H H 0.0000 0.0000 'International Tables Vol C Tables 4.2.6.8 and 6.1.1.4'
N N 0.0311 0.0180 'International Tables Vol C Tables 4.2.6.8 and 6.1.1.4'
O O 0.0492 0.0322 'International Tables Vol C Tables 4.2.6.8 and 6.1.1.4'

loop_
_exptl_crystal_face_index_h
_exptl_crystal_face_index_k
_exptl_crystal_face_index_l
_exptl_crystal_face_perp_dist
1 4 6 0.0890
3 -5 5 0.0604
-4 4 -5 0.0491
1 -4 6 0.0616
-9 0 1 0.0340
9 0 0 0.0269
-6 0 6 0.0571
6 0 -6 0.0571
-5 4 -3 0.0569
-1 -3 -7 0.0613
-8 -2 -1 0.0323

loop_
_geom_angle_atom_site_label_1
_geom_angle_atom_site_label_2
_geom_angle_atom_site_label_3
_geom_angle
O1 N1 C1 114.47(8)
O1 N1 C5 115.86(8)
C1 N1 C5 125.90(7)
C3 N2 H2 118.6(8)
C16 N2 H2 120.0(8)
C16 N2 C3 121.05(8)
N1 C1 C2 109.48(8)
N1 C1 C11 107.13(8)
N1 C1 C15 107.90(8)
C2 C1 C11 110.44(8)
C2 C1 C15 112.64(8)
C11 C1 C15 109.07(8)
C1 C2 H2A 109.0
C1 C2 H2B 109.0
H2A C2 H2B 107.8
C3 C2 C1 113.06(8)
C3 C2 H2A 109.0
C3 C2 H2B 109.0
N2 C3 C2 110.89(8)
N2 C3 H3 109.2
N2 C3 C4 109.82(8)
C2 C3 H3 109.2
C4 C3 C2 108.57(8)
C4 C3 H3 109.2
C3 C4 H4A 109.0
C3 C4 H4B 109.0
C3 C4 C5 112.81(8)
H4A C4 H4B 107.8
C5 C4 H4A 109.0
C5 C4 H4B 109.0
N1 C5 C4 109.70(7)
N1 C5 C6 107.02(7)
N1 C5 C10 108.20(7)
C4 C5 C6 110.15(8)
C4 C5 C10 112.15(8)
C6 C5 C10 109.47(8)
C5 C6 H6A 109.1
C5 C6 H6B 109.1
H6A C6 H6B 107.8
C7 C6 C5 112.47(8)
C7 C6 H6A 109.1
C7 C6 H6B 109.1
C6 C7 H7A 109.5
C6 C7 H7B 109.5
H7A C7 H7B 108.1
C8 C7 C6 110.52(8)
C8 C7 H7A 109.5
C8 C7 H7B 109.5
C7 C8 H8A 109.6
C7 C8 H8B 109.6
C7 C8 C9 110.09(8)
H8A C8 H8B 108.2
C9 C8 H8A 109.6
C9 C8 H8B 109.6
C8 C9 H9A 109.3
C8 C9 H9B 109.3
C8 C9 C10 111.62(8)
H9A C9 H9B 108.0
C10 C9 H9A 109.3
C10 C9 H9B 109.3
C5 C10 H10A 109.0
C5 C10 H10B 109.0
C9 C10 C5 113.04(8)
C9 C10 H10A 109.0
C9 C10 H10B 109.0
H10A C10 H10B 107.8
C1 C11 H11A 109.2
C1 C11 H11B 109.2
H11A C11 H11B 107.9
C12 C11 C1 112.21(8)
C12 C11 H11A 109.2
C12 C11 H11B 109.2
C11 C12 H12A 109.4
C11 C12 H12B 109.4
H12A C12 H12B 108.0
C13 C12 C11 110.98(9)
C13 C12 H12A 109.4
C13 C12 H12B 109.4
C12 C13 H13A 109.4
C12 C13 H13B 109.4
C12 C13 C14 111.10(9)
H13A C13 H13B 108.0
C14 C13 H13A 109.4
C14 C13 H13B 109.4
C13 C14 H14A 109.2
C13 C14 H14B 109.2
C13 C14 C15 111.89(9)
H14A C14 H14B 107.9
C15 C14 H14A 109.2
C15 C14 H14B 109.2
C1 C15 H15A 109.0
C1 C15 H15B 109.0
C14 C15 C1 112.99(8)
C14 C15 H15A 109.0
C14 C15 H15B 109.0
H15A C15 H15B 107.8
O2 C16 N2 122.10(9)
O2 C16 C17 121.46(9)
N2 C16 C17 116.44(9)
C16 C17 H17A 109.5
C16 C17 H17B 109.5
C16 C17 H17C 109.5
H17A C17 H17B 109.5
H17A C17 H17C 109.5
H17B C17 H17C 109.5
H3A O3 H3B 105.2(13)

loop_
_geom_bond_atom_site_label_1
_geom_bond_atom_site_label_2
_geom_bond_distance
O1 N1 1.2894(11)
O2 C16 1.2408(12)
N1 C1 1.5022(12)
N1 C5 1.5026(12)
N2 H2 0.898(12)
N2 C3 1.4593(12)
N2 C16 1.3371(13)
C1 C2 1.5293(13)
C1 C11 1.5400(13)
C1 C15 1.5449(13)
C2 H2A 0.9900
C2 H2B 0.9900
C2 C3 1.5237(13)
C3 H3 1.0000
C3 C4 1.5201(13)
C4 H4A 0.9900
C4 H4B 0.9900
C4 C5 1.5346(13)
C5 C6 1.5389(13)
C5 C10 1.5470(13)
C6 H6A 0.9900
C6 H6B 0.9900
C6 C7 1.5303(14)
C7 H7A 0.9900
C7 H7B 0.9900
C7 C8 1.5255(15)
C8 H8A 0.9900
C8 H8B 0.9900
C8 C9 1.5255(14)
C9 H9A 0.9900
C9 H9B 0.9900
C9 C10 1.5337(13)
C10 H10A 0.9900
C10 H10B 0.9900
C11 H11A 0.9900
C11 H11B 0.9900
C11 C12 1.5302(15)
C12 H12A 0.9900
C12 H12B 0.9900
C12 C13 1.5244(16)
C13 H13A 0.9900
C13 H13B 0.9900
C13 C14 1.5292(15)
C14 H14A 0.9900
C14 H14B 0.9900
C14 C15 1.5294(14)
C15 H15A 0.9900
C15 H15B 0.9900
C16 C17 1.5092(13)
C17 H17A 0.9800
C17 H17B 0.9800
C17 H17C 0.9800
O3 H3A 0.862(13)
O3 H3B 0.851(13)

loop_
_geom_hbond_atom_site_label_D
_geom_hbond_atom_site_label_H
_geom_hbond_atom_site_label_A
_geom_hbond_distance_DH
_geom_hbond_distance_HA
_geom_hbond_distance_DA
_geom_hbond_angle_DHA
_geom_hbond_site_symmetry_A
N2 H2 O3 0.898(12) 1.930(12) 2.8275(11) 177.3(13) .
O3 H3A O1 0.862(13) 1.933(13) 2.7951(11) 178.1(14) 4_575
O3 H3B O2 0.851(13) 1.885(13) 2.7315(11) 173.3(14) 4_565

loop_
_geom_torsion_atom_site_label_1
_geom_torsion_atom_site_label_2
_geom_torsion_atom_site_label_3
_geom_torsion_atom_site_label_4
_geom_torsion
O1 N1 C1 C2 171.39(8)
O1 N1 C1 C11 51.61(11)
O1 N1 C1 C15 -65.70(10)
O1 N1 C5 C4 -171.79(8)
O1 N1 C5 C6 -52.31(10)
O1 N1 C5 C10 65.57(10)
N1 C1 C2 C3 45.14(10)
N1 C1 C11 C12 -171.95(8)
N1 C1 C15 C14 169.54(8)
N1 C5 C6 C7 170.88(8)
N1 C5 C10 C9 -167.94(8)
N2 C3 C4 C5 -176.45(8)
C1 N1 C5 C4 31.40(12)
C1 N1 C5 C6 150.88(9)
C1 N1 C5 C10 -91.24(10)
C1 C2 C3 N2 176.72(8)
C1 C2 C3 C4 -62.54(10)
C1 C11 C12 C13 57.67(12)
C2 C1 C11 C12 68.88(11)
C2 C1 C15 C14 -69.51(10)
C2 C3 C4 C5 62.16(10)
C3 N2 C16 O2 -2.75(14)
C3 N2 C16 C17 177.48(8)
C3 C4 C5 N1 -44.82(10)
C3 C4 C5 C6 -162.37(8)
C3 C4 C5 C10 75.45(10)
C4 C5 C6 C7 -69.92(10)
C4 C5 C10 C9 70.92(10)
C5 N1 C1 C2 -31.52(12)
C5 N1 C1 C11 -151.30(9)
C5 N1 C1 C15 91.38(10)
C5 C6 C7 C8 -58.28(11)
C6 C5 C10 C9 -51.64(11)
C6 C7 C8 C9 58.26(11)
C7 C8 C9 C10 -56.38(11)
C8 C9 C10 C5 54.08(11)
C10 C5 C6 C7 53.83(10)
C11 C1 C2 C3 162.87(8)
C11 C1 C15 C14 53.49(11)
C11 C12 C13 C14 -55.72(12)
C12 C13 C14 C15 53.90(12)
C13 C14 C15 C1 -53.72(12)
C15 C1 C2 C3 -74.91(10)
C15 C1 C11 C12 -55.41(11)
C16 N2 C3 C2 -83.24(11)
C16 N2 C3 C4 156.77(9)

loop_
_exptl_oxdiff_crystal_face_indexfrac_h
_exptl_oxdiff_crystal_face_indexfrac_k
_exptl_oxdiff_crystal_face_indexfrac_l
_exptl_oxdiff_crystal_face_x
_exptl_oxdiff_crystal_face_y
_exptl_oxdiff_crystal_face_z
1.0000 4.0000 6.0000 -0.1201 -0.9511 -0.2895
3.0000 -5.0000 5.0000 -0.0277 0.0997 -1.0533
-4.0000 4.0000 -5.0000 -0.0860 0.0356 1.0177
1.0000 -4.0000 6.0000 -0.2527 -0.0477 -0.9671
-9.0000 -0.0000 1.0000 -0.9217 0.1227 0.3448
9.0000 0.0000 0.0000 0.8744 -0.2022 -0.4414
-6.0000 -0.0000 6.0000 -0.8665 -0.3421 -0.2850
6.0000 0.0000 -6.0000 0.8665 0.3421 0.2850
-5.0000 4.0000 -3.0000 -0.2777 -0.1009 0.8736
-1.0000 -3.0000 -7.0000 0.1840 0.9176 0.4708
-8.0000 -2.0000 -1.0000 -0.7631 0.4851 0.3195
